data_7232211
loop_
_publ_author_name
'Fellowes, Thomas'
'White, Jonathan M.'

_publ_section_title
;
 New insights into chalcogen bonding provided by co-crystal structures of
 benzisoselenazolinone derivatives and nitrogen bases
;
_journal_issue 10
_journal_name_full CrystEngComm
_journal_page_first 1539
_journal_paper_doi 10.1039/C8CE01853G
_journal_volume 21
_journal_year 2019
_chemical_formula_sum 'C21 H24 N2 O Se'
_chemical_formula_weight 399.38
_space_group_crystal_system monoclinic
_space_group_IT_number 14
_space_group_name_Hall '-P 2ybc'
_space_group_name_H-M_alt 'P 1 21/c 1'
_symmetry_space_group_name_Hall '-P 2ybc'
_symmetry_space_group_name_H-M 'P 1 21/c 1'
_atom_sites_solution_hydrogens geom
_audit_creation_method SHELXL-2016/6
_audit_update_record
;
2018-09-12 deposited with the CCDC.
2018-11-08 downloaded from the CCDC.
;
_cell_angle_alpha 90
_cell_angle_beta 104.622(2)
_cell_angle_gamma 90
_cell_formula_units_Z 4
_cell_length_a 10.1610(2)
_cell_length_b 16.0506(3)
_cell_length_c 11.4300(2)
_cell_measurement_reflns_used 5880
_cell_measurement_temperature 130.00(10)
_cell_measurement_theta_max 76.4770
_cell_measurement_theta_min 4.8470
_cell_volume 1803.75(6)
_computing_cell_refinement 'CrysAlisPro 1.171.38.43 (Rigaku OD, 2015)'
_computing_data_collection 'CrysAlisPro 1.171.38.43 (Rigaku OD, 2015)'
_computing_data_reduction 'CrysAlisPro 1.171.38.43 (Rigaku OD, 2015)'
_computing_structure_refinement 'SHELXL-2016/6 (Sheldrick, 2016)'
_diffrn_ambient_environment N~2~
_diffrn_ambient_temperature 130.00(10)
_diffrn_detector 'CCD plate'
_diffrn_detector_area_resol_mean 10.2273
_diffrn_detector_type Atlas
_diffrn_measured_fraction_theta_full 0.999
_diffrn_measured_fraction_theta_max 0.988
_diffrn_measurement_device 'four-circle diffractometer'
_diffrn_measurement_device_type 'SuperNova, Dual, Cu at zero, Atlas'
_diffrn_measurement_method '\w scans'
_diffrn_radiation_monochromator mirror
_diffrn_radiation_probe x-ray
_diffrn_radiation_type 'Cu K\a'
_diffrn_radiation_wavelength 1.54184
_diffrn_reflns_av_R_equivalents 0.0379
_diffrn_reflns_av_unetI/netI 0.0344
_diffrn_reflns_Laue_measured_fraction_full 0.999
_diffrn_reflns_Laue_measured_fraction_max 0.988
_diffrn_reflns_limit_h_max 12
_diffrn_reflns_limit_h_min -11
_diffrn_reflns_limit_k_max 15
_diffrn_reflns_limit_k_min -20
_diffrn_reflns_limit_l_max 14
_diffrn_reflns_limit_l_min -13
_diffrn_reflns_number 12588
_diffrn_reflns_point_group_measured_fraction_full 0.999
_diffrn_reflns_point_group_measured_fraction_max 0.988
_diffrn_reflns_theta_full 67.684
_diffrn_reflns_theta_max 77.192
_diffrn_reflns_theta_min 4.497
_diffrn_source 'micro-focus sealed X-ray tube'
_diffrn_source_type 'SuperNova (Cu) X-ray Source'
_exptl_absorpt_coefficient_mu 2.895
_exptl_absorpt_correction_T_max 1.00000
_exptl_absorpt_correction_T_min 0.62320
_exptl_absorpt_correction_type multi-scan
_exptl_absorpt_process_details
;
CrysAlisPro 1.171.38.43 (Rigaku Oxford Diffraction, 2015)
Empirical absorption correction using spherical harmonics,
 implemented in SCALE3 ABSPACK scaling algorithm.
;
_exptl_crystal_colour colourless
_exptl_crystal_density_diffrn 1.471
_exptl_crystal_description plate
_exptl_crystal_F_000 824
_exptl_crystal_size_max 0.290
_exptl_crystal_size_mid 0.104
_exptl_crystal_size_min 0.035
_refine_diff_density_max 0.465
_refine_diff_density_min -0.886
_refine_diff_density_rms 0.073
_refine_ls_extinction_method none
_refine_ls_goodness_of_fit_ref 1.028
_refine_ls_hydrogen_treatment constr
_refine_ls_matrix_type full
_refine_ls_number_parameters 226
_refine_ls_number_reflns 3771
_refine_ls_number_restraints 0
_refine_ls_restrained_S_all 1.028
_refine_ls_R_factor_all 0.0378
_refine_ls_R_factor_gt 0.0329
_refine_ls_shift/su_max 0.001
_refine_ls_shift/su_mean 0.000
_refine_ls_structure_factor_coef Fsqd
_refine_ls_weighting_details 'w=1/[\s^2^(Fo^2^)+(0.0461P)^2^+1.1865P] where P=(Fo^2^+2Fc^2^)/3'
_refine_ls_weighting_scheme calc
_refine_ls_wR_factor_gt 0.0819
_refine_ls_wR_factor_ref 0.0849
_reflns_Friedel_coverage 0.000
_reflns_number_gt 3397
_reflns_number_total 3771
_reflns_threshold_expression 'I > 2\s(I)'
_cod_data_source_file c8ce01853g2.cif
_cod_data_source_block 1b-QUIN
_cod_depositor_comments 'Adding full bibliography for 7232209--7232217.cif.'
_cod_database_code 7232211
_shelx_shelxl_version_number 2016/6
_chemical_oxdiff_usercomment 'benzylebselen + quinuclidine'
_shelx_space_group_comment
;
The symmetry employed for this shelxl refinement is uniquely defined
by the following loop, which should always be used as a source of
symmetry information in preference to the above space-group names.
They are only intended as comments.
;
_oxdiff_exptl_absorpt_empirical_full_min 0.646
_oxdiff_exptl_absorpt_empirical_full_max 1.329
_oxdiff_exptl_absorpt_empirical_details
;
Empirical correction (ABSPACK) includes:
- Absorption correction using spherical harmonics
- Frame scaling
;

loop_
_space_group_symop_operation_xyz
'x, y, z'
'-x, y+1/2, -z+1/2'
'-x, -y, -z'
'x, -y-1/2, z-1/2'

loop_
_atom_site_label
_atom_site_type_symbol
_atom_site_fract_x
_atom_site_fract_y
_atom_site_fract_z
_atom_site_U_iso_or_equiv
_atom_site_adp_type
_atom_site_occupancy
_atom_site_site_symmetry_order
_atom_site_calc_flag
_atom_site_refinement_flags_posn
_atom_site_refinement_flags_adp
C1 C 0.3562(2) 0.57626(12) 0.64002(17) 0.0198(4) Uani 1 1 d . .
C2 C 0.4126(2) 0.59563(13) 0.76151(18) 0.0198(4) Uani 1 1 d . .
C3 C 0.3807(2) 0.54818(13) 0.85273(18) 0.0231(4) Uani 1 1 d . .
H3 H 0.418006 0.562148 0.935216 0.028 Uiso 1 1 calc R U
C4 C 0.2942(2) 0.48059(14) 0.82238(19) 0.0254(4) Uani 1 1 d . .
H4 H 0.272496 0.447588 0.883940 0.030 Uiso 1 1 calc R U
C5 C 0.2389(2) 0.46116(13) 0.7007(2) 0.0244(4) Uani 1 1 d . .
H5 H 0.179613 0.414684 0.680447 0.029 Uiso 1 1 calc R U
C6 C 0.2688(2) 0.50842(13) 0.60832(18) 0.0219(4) Uani 1 1 d . .
H6 H 0.230510 0.494745 0.525869 0.026 Uiso 1 1 calc R U
C7 C 0.5121(2) 0.66478(13) 0.78585(18) 0.0200(4) Uani 1 1 d . .
C8 C 0.6275(2) 0.76064(13) 0.67571(18) 0.0219(4) Uani 1 1 d . .
H8A H 0.631474 0.800452 0.742678 0.026 Uiso 1 1 calc R U
H8B H 0.597657 0.791570 0.598603 0.026 Uiso 1 1 calc R U
C9 C 0.7675(2) 0.72486(12) 0.68606(18) 0.0204(4) Uani 1 1 d . .
C10 C 0.8035(2) 0.69430(14) 0.58384(19) 0.0253(4) Uani 1 1 d . .
H10 H 0.739847 0.696789 0.507130 0.030 Uiso 1 1 calc R U
C11 C 0.9312(2) 0.66044(15) 0.5935(2) 0.0293(5) Uani 1 1 d . .
H11 H 0.954015 0.639556 0.523335 0.035 Uiso 1 1 calc R U
C12 C 1.0261(2) 0.65672(14) 0.7045(2) 0.0282(5) Uani 1 1 d . .
H12 H 1.113606 0.633584 0.710687 0.034 Uiso 1 1 calc R U
C13 C 0.9913(2) 0.68726(14) 0.8064(2) 0.0284(4) Uani 1 1 d . .
H13 H 1.055678 0.685375 0.882766 0.034 Uiso 1 1 calc R U
C14 C 0.8632(2) 0.72047(14) 0.79714(18) 0.0250(4) Uani 1 1 d . .
H14 H 0.840294 0.740546 0.867660 0.030 Uiso 1 1 calc R U
C15 C 0.1175(2) 0.59073(16) 0.3084(2) 0.0284(5) Uani 1 1 d . .
H15A H 0.084990 0.642362 0.339356 0.034 Uiso 1 1 calc R U
H15B H 0.090762 0.542976 0.352148 0.034 Uiso 1 1 calc R U
C16 C 0.0496(2) 0.58215(17) 0.1721(2) 0.0333(5) Uani 1 1 d . .
H16A H -0.009393 0.532195 0.157425 0.040 Uiso 1 1 calc R U
H16B H -0.007499 0.631630 0.143168 0.040 Uiso 1 1 calc R U
C17 C 0.1604(2) 0.57437(14) 0.10355(18) 0.0261(4) Uani 1 1 d . .
H17 H 0.118723 0.566788 0.015102 0.031 Uiso 1 1 calc R U
C18 C 0.2464(3) 0.65387(14) 0.1260(2) 0.0316(5) Uani 1 1 d . .
H18A H 0.189706 0.702663 0.092590 0.038 Uiso 1 1 calc R U
H18B H 0.321729 0.649803 0.085727 0.038 Uiso 1 1 calc R U
C19 C 0.3040(3) 0.66416(15) 0.2637(2) 0.0290(5) Uani 1 1 d . .
H19A H 0.404278 0.668778 0.281994 0.035 Uiso 1 1 calc R U
H19B H 0.268475 0.716414 0.290149 0.035 Uiso 1 1 calc R U
C20 C 0.3164(3) 0.51554(15) 0.2900(2) 0.0306(5) Uani 1 1 d . .
H20A H 0.294647 0.468273 0.337557 0.037 Uiso 1 1 calc R U
H20B H 0.416484 0.518198 0.303843 0.037 Uiso 1 1 calc R U
C21 C 0.2511(3) 0.50017(14) 0.1542(2) 0.0295(5) Uani 1 1 d . .
H21A H 0.322917 0.493713 0.110264 0.035 Uiso 1 1 calc R U
H21B H 0.196306 0.448427 0.143650 0.035 Uiso 1 1 calc R U
N1 N 0.52839(17) 0.69540(11) 0.68001(15) 0.0205(3) Uani 1 1 d . .
N2 N 0.26738(17) 0.59343(11) 0.33225(15) 0.0203(3) Uani 1 1 d . .
O1 O 0.57282(16) 0.69035(10) 0.88697(13) 0.0262(3) Uani 1 1 d . .
Se1 Se 0.41910(2) 0.64853(2) 0.53429(2) 0.01893(9) Uani 1 1 d . .

loop_
_atom_site_aniso_label
_atom_site_aniso_U_11
_atom_site_aniso_U_22
_atom_site_aniso_U_33
_atom_site_aniso_U_23
_atom_site_aniso_U_13
_atom_site_aniso_U_12
C1 0.0188(9) 0.0214(9) 0.0192(9) 0.0010(7) 0.0047(7) 0.0040(7)
C2 0.0168(9) 0.0225(9) 0.0197(9) -0.0015(7) 0.0036(7) 0.0021(7)
C3 0.0226(10) 0.0273(10) 0.0195(9) 0.0000(8) 0.0055(8) 0.0019(8)
C4 0.0256(11) 0.0264(10) 0.0255(10) 0.0043(8) 0.0088(8) 0.0008(8)
C5 0.0224(10) 0.0224(10) 0.0281(10) 0.0008(8) 0.0060(8) -0.0015(8)
C6 0.0206(9) 0.0232(9) 0.0209(9) -0.0022(7) 0.0034(7) -0.0001(8)
C7 0.0175(9) 0.0232(9) 0.0196(9) -0.0012(7) 0.0054(7) 0.0020(8)
C8 0.0211(10) 0.0212(9) 0.0223(9) -0.0011(7) 0.0033(7) -0.0026(8)
C9 0.0219(10) 0.0192(9) 0.0197(9) 0.0010(7) 0.0048(7) -0.0024(7)
C10 0.0235(10) 0.0330(11) 0.0192(9) -0.0005(8) 0.0051(8) -0.0017(8)
C11 0.0261(11) 0.0357(12) 0.0279(11) -0.0045(9) 0.0105(9) -0.0009(9)
C12 0.0214(10) 0.0268(11) 0.0363(12) 0.0021(9) 0.0073(9) 0.0017(8)
C13 0.0259(11) 0.0299(11) 0.0252(10) 0.0038(8) -0.0012(8) -0.0007(9)
C14 0.0273(11) 0.0267(10) 0.0200(9) -0.0020(8) 0.0042(8) -0.0014(8)
C15 0.0199(10) 0.0385(12) 0.0269(11) -0.0006(9) 0.0059(8) 0.0005(9)
C16 0.0238(11) 0.0433(13) 0.0292(11) 0.0000(10) -0.0003(9) 0.0022(9)
C17 0.0325(11) 0.0253(10) 0.0182(9) 0.0003(7) 0.0022(8) -0.0018(9)
C18 0.0463(14) 0.0267(11) 0.0200(10) 0.0022(8) 0.0048(10) -0.0080(9)
C19 0.0330(12) 0.0308(11) 0.0209(10) 0.0036(8) 0.0023(9) -0.0094(9)
C20 0.0389(13) 0.0301(11) 0.0226(10) 0.0024(8) 0.0074(9) 0.0139(10)
C21 0.0367(12) 0.0257(10) 0.0261(10) -0.0045(8) 0.0081(9) 0.0030(9)
N1 0.0200(8) 0.0242(8) 0.0168(7) -0.0017(6) 0.0034(6) -0.0023(7)
N2 0.0181(8) 0.0222(8) 0.0201(8) 0.0015(6) 0.0041(6) 0.0004(6)
O1 0.0290(8) 0.0309(8) 0.0172(7) -0.0041(6) 0.0030(6) -0.0035(6)
Se1 0.01894(13) 0.02152(13) 0.01564(12) -0.00058(7) 0.00310(8) -0.00079(7)

loop_
_atom_type_symbol
_atom_type_description
_atom_type_scat_dispersion_real
_atom_type_scat_dispersion_imag
_atom_type_scat_source
C C 0.0181 0.0091 'International Tables Vol C Tables 4.2.6.8 and 6.1.1.4'
H H 0.0000 0.0000 'International Tables Vol C Tables 4.2.6.8 and 6.1.1.4'
N N 0.0311 0.0180 'International Tables Vol C Tables 4.2.6.8 and 6.1.1.4'
O O 0.0492 0.0322 'International Tables Vol C Tables 4.2.6.8 and 6.1.1.4'
Se Se -0.7943 1.1372 'International Tables Vol C Tables 4.2.6.8 and 6.1.1.4'

loop_
_geom_angle_atom_site_label_1
_geom_angle_atom_site_label_2
_geom_angle_atom_site_label_3
_geom_angle
C6 C1 C2 120.44(19)
C6 C1 Se1 127.34(15)
C2 C1 Se1 112.17(15)
C3 C2 C1 120.48(19)
C3 C2 C7 123.11(18)
C1 C2 C7 116.31(18)
C4 C3 C2 119.59(19)
C4 C3 H3 120.2
C2 C3 H3 120.2
C3 C4 C5 119.65(19)
C3 C4 H4 120.2
C5 C4 H4 120.2
C6 C5 C4 121.5(2)
C6 C5 H5 119.2
C4 C5 H5 119.2
C1 C6 C5 118.32(19)
C1 C6 H6 120.8
C5 C6 H6 120.8
O1 C7 N1 124.8(2)
O1 C7 C2 125.58(19)
N1 C7 C2 109.64(17)
N1 C8 C9 111.59(17)
N1 C8 H8A 109.3
C9 C8 H8A 109.3
N1 C8 H8B 109.3
C9 C8 H8B 109.3
H8A C8 H8B 108.0
C14 C9 C10 118.3(2)
C14 C9 C8 121.16(19)
C10 C9 C8 120.50(18)
C11 C10 C9 120.6(2)
C11 C10 H10 119.7
C9 C10 H10 119.7
C10 C11 C12 120.7(2)
C10 C11 H11 119.7
C12 C11 H11 119.7
C11 C12 C13 119.1(2)
C11 C12 H12 120.4
C13 C12 H12 120.4
C14 C13 C12 120.3(2)
C14 C13 H13 119.9
C12 C13 H13 119.9
C13 C14 C9 121.0(2)
C13 C14 H14 119.5
C9 C14 H14 119.5
N2 C15 C16 111.45(18)
N2 C15 H15A 109.3
C16 C15 H15A 109.3
N2 C15 H15B 109.3
C16 C15 H15B 109.3
H15A C15 H15B 108.0
C17 C16 C15 108.98(18)
C17 C16 H16A 109.9
C15 C16 H16A 109.9
C17 C16 H16B 109.9
C15 C16 H16B 109.9
H16A C16 H16B 108.3
C21 C17 C16 108.74(19)
C21 C17 C18 108.79(19)
C16 C17 C18 108.0(2)
C21 C17 H17 110.4
C16 C17 H17 110.4
C18 C17 H17 110.4
C17 C18 C19 108.28(18)
C17 C18 H18A 110.0
C19 C18 H18A 110.0
C17 C18 H18B 110.0
C19 C18 H18B 110.0
H18A C18 H18B 108.4
N2 C19 C18 112.13(18)
N2 C19 H19A 109.2
C18 C19 H19A 109.2
N2 C19 H19B 109.2
C18 C19 H19B 109.2
H19A C19 H19B 107.9
N2 C20 C21 111.71(18)
N2 C20 H20A 109.3
C21 C20 H20A 109.3
N2 C20 H20B 109.3
C21 C20 H20B 109.3
H20A C20 H20B 107.9
C17 C21 C20 108.71(17)
C17 C21 H21A 109.9
C20 C21 H21A 109.9
C17 C21 H21B 109.9
C20 C21 H21B 109.9
H21A C21 H21B 108.3
C7 N1 C8 122.05(17)
C7 N1 Se1 117.47(14)
C8 N1 Se1 120.47(13)
C20 N2 C19 109.09(18)
C20 N2 C15 109.44(18)
C19 N2 C15 108.05(17)
C1 Se1 N1 84.28(8)

loop_
_geom_bond_atom_site_label_1
_geom_bond_atom_site_label_2
_geom_bond_distance
C1 C6 1.394(3)
C1 C2 1.397(3)
C1 Se1 1.898(2)
C2 C3 1.394(3)
C2 C7 1.479(3)
C3 C4 1.384(3)
C3 H3 0.9500
C4 C5 1.397(3)
C4 H4 0.9500
C5 C6 1.394(3)
C5 H5 0.9500
C6 H6 0.9500
C7 O1 1.235(3)
C7 N1 1.354(3)
C8 N1 1.462(3)
C8 C9 1.512(3)
C8 H8A 0.9900
C8 H8B 0.9900
C9 C14 1.392(3)
C9 C10 1.398(3)
C10 C11 1.385(3)
C10 H10 0.9500
C11 C12 1.388(3)
C11 H11 0.9500
C12 C13 1.389(3)
C12 H12 0.9500
C13 C14 1.386(3)
C13 H13 0.9500
C14 H14 0.9500
C15 N2 1.478(3)
C15 C16 1.543(3)
C15 H15A 0.9900
C15 H15B 0.9900
C16 C17 1.530(3)
C16 H16A 0.9900
C16 H16B 0.9900
C17 C21 1.527(3)
C17 C18 1.531(3)
C17 H17 1.0000
C18 C19 1.543(3)
C18 H18A 0.9900
C18 H18B 0.9900
C19 N2 1.479(3)
C19 H19A 0.9900
C19 H19B 0.9900
C20 N2 1.471(3)
C20 C21 1.547(3)
C20 H20A 0.9900
C20 H20B 0.9900
C21 H21A 0.9900
C21 H21B 0.9900
N1 Se1 1.9077(17)

loop_
_geom_torsion_atom_site_label_1
_geom_torsion_atom_site_label_2
_geom_torsion_atom_site_label_3
_geom_torsion_atom_site_label_4
_geom_torsion
C6 C1 C2 C3 -1.0(3)
Se1 C1 C2 C3 -178.65(15)
C6 C1 C2 C7 175.56(18)
Se1 C1 C2 C7 -2.1(2)
C1 C2 C3 C4 1.1(3)
C7 C2 C3 C4 -175.21(19)
C2 C3 C4 C5 -0.6(3)
C3 C4 C5 C6 0.0(3)
C2 C1 C6 C5 0.4(3)
Se1 C1 C6 C5 177.65(15)
C4 C5 C6 C1 0.1(3)
C3 C2 C7 O1 -3.1(3)
C1 C2 C7 O1 -179.54(19)
C3 C2 C7 N1 175.98(19)
C1 C2 C7 N1 -0.5(3)
N1 C8 C9 C14 -95.1(2)
N1 C8 C9 C10 84.1(2)
C14 C9 C10 C11 0.1(3)
C8 C9 C10 C11 -179.1(2)
C9 C10 C11 C12 -0.4(4)
C10 C11 C12 C13 0.2(4)
C11 C12 C13 C14 0.4(3)
C12 C13 C14 C9 -0.8(3)
C10 C9 C14 C13 0.5(3)
C8 C9 C14 C13 179.7(2)
N2 C15 C16 C17 3.0(3)
C15 C16 C17 C21 56.8(3)
C15 C16 C17 C18 -61.1(2)
C21 C17 C18 C19 -60.6(3)
C16 C17 C18 C19 57.2(3)
C17 C18 C19 N2 3.4(3)
C16 C17 C21 C20 -60.2(2)
C18 C17 C21 C20 57.1(2)
N2 C20 C21 C17 3.2(3)
O1 C7 N1 C8 3.3(3)
C2 C7 N1 C8 -175.81(17)
O1 C7 N1 Se1 -177.99(16)
C2 C7 N1 Se1 2.9(2)
C9 C8 N1 C7 84.3(2)
C9 C8 N1 Se1 -94.36(18)
C21 C20 N2 C19 -60.8(2)
C21 C20 N2 C15 57.3(2)
C18 C19 N2 C20 57.1(3)
C18 C19 N2 C15 -61.8(3)
C16 C15 N2 C20 -60.9(2)
C16 C15 N2 C19 57.8(2)
C6 C1 Se1 N1 -174.61(19)
C2 C1 Se1 N1 2.87(14)
